data_7707587
loop_
_publ_author_name
'Cesari, Cristiana'
'Bortoluzzi, Marco'
'Femoni, Cristina'
'Iapalucci, Maria Carmela'
'Zacchini, Stefano'

_publ_section_title
;
 One-pot atmospheric pressure synthesis of
 [H<sub>3</sub>Ru<sub>4</sub>(CO)<sub>12</sub>]<sup/>.
;
_journal_issue 27
_journal_name_full 'Dalton transactions (Cambridge, England : 2003)'
_journal_page_first 9610
_journal_page_last 9622
_journal_paper_doi 10.1039/d1dt01517f
_journal_volume 50
_journal_year 2021
_chemical_formula_sum 'C50 H42 Br2 Cu6 N2 O34 Ru12'
_chemical_formula_weight 2968.75
_space_group_crystal_system monoclinic
_space_group_IT_number 10
_space_group_name_Hall '-P 2y'
_space_group_name_H-M_alt 'P 1 2/m 1'
_atom_sites_solution_hydrogens mixed
_audit_creation_method SHELXL-2014/7
_audit_update_record
;
2021-05-06 deposited with the CCDC.	2021-06-04 downloaded from the CCDC.
;
_cell_angle_alpha 90
_cell_angle_beta 111.328(4)
_cell_angle_gamma 90
_cell_formula_units_Z 2
_cell_length_a 13.7124(12)
_cell_length_b 19.7578(17)
_cell_length_c 17.3324(15)
_cell_measurement_reflns_used 9966
_cell_measurement_temperature 293(2)
_cell_measurement_theta_max 27.2045
_cell_measurement_theta_min 2.3655
_cell_volume 4374.2(7)
_computing_cell_refinement 'APEX2 (Bruker AXS, 2006)'
_computing_data_collection 'APEX2 (Bruker AXS, 2006)'
_computing_data_reduction 'SAINT (Bruker AXS, 2004)'
_computing_molecular_graphics 'SCHAKAL99 (Keller, 1999)'
_computing_publication_material 'XCIF (Bruker AXS, 2001)'
_computing_structure_refinement 'SHELXL-2014/7 (Sheldrick, 2014)'
_computing_structure_solution 'SHELXL-2014/7 (Sheldrick, 2014)'
_diffrn_ambient_temperature 293(2)
_diffrn_measured_fraction_theta_full 0.999
_diffrn_measured_fraction_theta_max 0.999
_diffrn_measurement_device_type 'PHOTON2 area detector'
_diffrn_measurement_method 'phi and omega scans'
_diffrn_radiation_type MoK\a
_diffrn_radiation_wavelength 0.71073
_diffrn_reflns_av_R_equivalents 0.0956
_diffrn_reflns_av_unetI/netI 0.0579
_diffrn_reflns_Laue_measured_fraction_full 0.999
_diffrn_reflns_Laue_measured_fraction_max 0.999
_diffrn_reflns_limit_h_max 16
_diffrn_reflns_limit_h_min -16
_diffrn_reflns_limit_k_max 23
_diffrn_reflns_limit_k_min -23
_diffrn_reflns_limit_l_max 20
_diffrn_reflns_limit_l_min -20
_diffrn_reflns_number 50323
_diffrn_reflns_point_group_measured_fraction_full 0.999
_diffrn_reflns_point_group_measured_fraction_max 0.999
_diffrn_reflns_theta_full 25.048
_diffrn_reflns_theta_max 25.048
_diffrn_reflns_theta_min 1.629
_diffrn_source 'fine-focus sealed tube'
_exptl_absorpt_coefficient_mu 4.412
_exptl_absorpt_correction_T_max 0.3330
_exptl_absorpt_correction_T_min 0.1743
_exptl_absorpt_correction_type empirical
_exptl_absorpt_process_details
;
 Data were corrected for Lorentz polarization and absorption
 effects (empirical absorption corrections SADABS).
 R(int) = 0.1661 (selected reflections only, before parameter refinement)
 R(int) = 0.0788 (selected reflections only, after parameter refinement)
;
_exptl_crystal_colour brown
_exptl_crystal_density_diffrn 2.254
_exptl_crystal_description plate
_exptl_crystal_F_000 2800
_exptl_crystal_size_max 0.180
_exptl_crystal_size_mid 0.160
_exptl_crystal_size_min 0.120
_refine_diff_density_max 1.746
_refine_diff_density_min -1.094
_refine_diff_density_rms 0.267
_refine_ls_extinction_method none
_refine_ls_goodness_of_fit_ref 1.082
_refine_ls_hydrogen_treatment mixed
_refine_ls_matrix_type full
_refine_ls_number_parameters 516
_refine_ls_number_reflns 8024
_refine_ls_number_restraints 270
_refine_ls_restrained_S_all 1.095
_refine_ls_R_factor_all 0.0900
_refine_ls_R_factor_gt 0.0643
_refine_ls_shift/su_max 0.001
_refine_ls_shift/su_mean 0.000
_refine_ls_structure_factor_coef Fsqd
_refine_ls_weighting_details 'w=1/[\s^2^(Fo^2^)+(0.0805P)^2^+26.3393P] where P=(Fo^2^+2Fc^2^)/3'
_refine_ls_weighting_scheme calc
_refine_ls_wR_factor_gt 0.1579
_refine_ls_wR_factor_ref 0.1727
_reflns_Friedel_coverage 0.000
_reflns_number_gt 5760
_reflns_number_total 8024
_reflns_threshold_expression 'I > 2\s(I)'
_cod_data_source_file d1dt01517f3.cif
_cod_data_source_block 9
_cod_depositor_comments 'Adding full bibliography for 7707576--7707590.cif.'
_cod_original_sg_symbol_H-M 'P 2/m'
_cod_database_code 7707587
_shelx_shelxl_version_number 2014/7
_shelx_space_group_comment
;
The symmetry employed for this shelxl refinement is uniquely defined
by the following loop, which should always be used as a source of
symmetry information in preference to the above space-group names.
They are only intended as comments.
;
_shelx_estimated_absorpt_t_min 0.504
_shelx_estimated_absorpt_t_max 0.620

loop_
_space_group_symop_operation_xyz
'x, y, z'
'-x, y, -z'
'-x, -y, -z'
'x, -y, z'

loop_
_atom_site_label
_atom_site_type_symbol
_atom_site_fract_x
_atom_site_fract_y
_atom_site_fract_z
_atom_site_U_iso_or_equiv
_atom_site_adp_type
_atom_site_occupancy
_atom_site_site_symmetry_order
_atom_site_calc_flag
_atom_site_refinement_flags_posn
_atom_site_refinement_flags_adp
_atom_site_refinement_flags_occupancy
_atom_site_disorder_assembly
_atom_site_disorder_group
Ru1 Ru 0.57142(7) 0.57720(4) 0.38116(5) 0.0369(2) Uani 1 1 d D . . . .
H1 H 0.6085(4) 0.5000 0.3181(3) 0.044 Uiso 1 2 d DS U P . .
Ru2 Ru 0.64782(8) 0.57167(5) 0.24943(6) 0.0475(3) Uani 1 1 d D . . . .
Ru3 Ru 0.45951(11) 0.5000 0.23025(8) 0.0483(4) Uani 1 2 d DS T P . .
Ru4 Ru 0.76201(10) 0.5000 0.39798(9) 0.0422(3) Uani 1 2 d DS T P . .
Ru5 Ru 0.58832(7) 0.89615(4) 0.25106(6) 0.0421(2) Uani 1 1 d D . . . .
Ru6 Ru 0.51060(11) 1.0000 0.32802(8) 0.0431(3) Uani 1 2 d DS T P . .
Ru7 Ru 0.72520(11) 1.0000 0.34450(8) 0.0473(3) Uani 1 2 d DS T P . .
Ru8 Ru 0.44266(9) 1.0000 0.15202(8) 0.0363(3) Uani 1 2 d DS T P . .
H2 H 0.5864(4) 1.0000 0.2455(3) 0.054 Uiso 1 2 d DS U P . .
Ru9 Ru 0.67154(9) 1.0000 0.16967(8) 0.0374(3) Uani 1 2 d DS T P . .
Cu1 Cu 0.40085(16) 0.5000 0.35926(12) 0.0464(5) Uani 1 2 d S T P . .
Cu2 Cu 0.5000 0.56191(9) 0.5000 0.0409(4) Uani 1 2 d S T P . .
Cu3 Cu 0.32421(15) 0.5000 0.48734(12) 0.0441(5) Uani 1 2 d S T P . .
Cu4 Cu 0.40727(14) 1.0000 -0.00754(12) 0.0394(4) Uani 1 2 d S T P . .
Cu5 Cu 0.53092(11) 0.90557(6) 0.08697(9) 0.0439(3) Uani 1 1 d . . . . .
Br1 Br 0.22548(16) 0.5000 0.34602(13) 0.0757(6) Uani 1 2 d S T P . .
Br2 Br 0.5000 0.81294(9) 0.0000 0.0756(6) Uani 1 2 d S T P . .
C1 C 0.4544(13) 0.6336(7) 0.3654(10) 0.075(4) Uani 1 1 d . . . . .
C2 C 0.6480(12) 0.6311(6) 0.4732(9) 0.065(4) Uani 1 1 d . . . . .
C3 C 0.6143(14) 0.6487(5) 0.3141(9) 0.073(5) Uani 1 1 d . . . . .
C4 C 0.7711(13) 0.6191(7) 0.2630(12) 0.087(5) Uani 1 1 d . . . . .
C5 C 0.5695(15) 0.6208(9) 0.1523(10) 0.092(6) Uani 1 1 d . . . . .
C6 C 0.6903(15) 0.5000 0.1768(11) 0.056(5) Uani 1 2 d S T P . .
C7 C 0.4456(17) 0.5000 0.1206(12) 0.080(7) Uani 1 2 d S T P . .
C8 C 0.3587(13) 0.4319(10) 0.2078(10) 0.094(6) Uani 1 1 d . . . . .
C9 C 0.8365(12) 0.5684(8) 0.4737(12) 0.087(5) Uani 1 1 d . . . . .
C10 C 0.8661(17) 0.5000 0.3476(12) 0.071(6) Uani 1 2 d S T P . .
C21 C 0.7341(10) 0.9316(6) 0.1271(9) 0.061(4) Uani 1 1 d . . . . .
C22 C 0.6744(12) 0.8347(6) 0.2240(10) 0.071(4) Uani 1 1 d . . . . .
C23 C 0.8116(18) 1.0000 0.2673(14) 0.080(6) Uani 1 2 d S TU P . .
C24 C 0.6283(14) 0.8572(7) 0.3578(9) 0.076(4) Uani 1 1 d . . . . .
C25 C 0.8155(12) 1.0663(10) 0.4045(10) 0.088(5) Uani 1 1 d . . . . .
C26 C 0.6481(13) 1.0000 0.4331(10) 0.049(4) Uani 1 2 d S T P . .
C27 C 0.4571(11) 0.9293(7) 0.3760(8) 0.063(4) Uani 1 1 d . . . . .
C28 C 0.3659(15) 1.0000 0.2336(11) 0.069(6) Uani 1 2 d S T P . .
C29 C 0.4744(13) 0.8353(7) 0.2143(10) 0.081(5) Uani 1 1 d . . . . .
C30 C 0.3482(10) 0.9324(7) 0.0959(8) 0.058(3) Uani 1 1 d . . . . .
O1 O 0.3932(9) 0.6740(6) 0.3532(8) 0.105(4) Uani 1 1 d . U . . .
O2 O 0.6900(9) 0.6713(5) 0.5180(7) 0.088(3) Uani 1 1 d . U . . .
O3 O 0.6110(11) 0.7074(6) 0.3118(8) 0.108(4) Uani 1 1 d . U . . .
O4 O 0.8404(11) 0.6506(7) 0.2711(10) 0.135(5) Uani 1 1 d . U . . .
O5 O 0.5278(13) 0.6521(8) 0.0967(8) 0.135(5) Uani 1 1 d . U . . .
O6 O 0.7285(14) 0.5000 0.1261(10) 0.094(5) Uani 1 2 d S TU P . .
O7 O 0.4309(15) 0.5000 0.0502(11) 0.120(6) Uani 1 2 d S TU P . .
O8 O 0.2972(12) 0.3896(9) 0.1883(9) 0.145(6) Uani 1 1 d . U . . .
O9 O 0.8874(10) 0.6082(7) 0.5144(9) 0.121(5) Uani 1 1 d . U . . .
O10 O 0.9358(12) 0.5000 0.3282(11) 0.100(5) Uani 1 2 d S TU P . .
O21 O 0.7873(8) 0.8962(5) 0.1106(7) 0.086(3) Uani 1 1 d . U . . .
O22 O 0.7275(11) 0.7941(6) 0.2135(8) 0.110(4) Uani 1 1 d . U . . .
O23 O 0.8986(14) 1.0000 0.2750(12) 0.143(7) Uani 1 2 d S TU P . .
O24 O 0.6518(11) 0.8323(5) 0.4221(7) 0.102(4) Uani 1 1 d . U . . .
O25 O 0.8762(12) 1.1076(8) 0.4383(10) 0.150(6) Uani 1 1 d . U . . .
O26 O 0.6747(10) 1.0000 0.5041(8) 0.070(4) Uani 1 2 d S TU P . .
O27 O 0.4184(9) 0.8888(6) 0.4027(7) 0.097(4) Uani 1 1 d . U . . .
O28 O 0.2785(12) 1.0000 0.2287(9) 0.101(5) Uani 1 2 d S TU P . .
O29 O 0.4090(10) 0.7970(7) 0.1967(9) 0.129(5) Uani 1 1 d . U . . .
O30 O 0.2777(8) 0.8955(6) 0.0673(7) 0.090(3) Uani 1 1 d . U . . .
N1 N 0.9050(17) 0.7886(11) 0.7151(14) 0.164(5) Uani 1 1 d D U . . .
C101 C 0.9997(19) 0.7876(15) 0.6945(15) 0.170(6) Uani 1 1 d D U . . .
H10A H 1.0507 0.7591 0.7348 0.205 Uiso 1 1 calc R U . . .
H10B H 1.0281 0.8331 0.7020 0.205 Uiso 1 1 calc R U . . .
C102 C 0.9907(19) 0.7633(15) 0.6068(16) 0.197(9) Uani 1 1 d D U . . .
H10C H 1.0583 0.7654 0.6022 0.296 Uiso 1 1 calc R U . . .
H10D H 0.9656 0.7175 0.5986 0.296 Uiso 1 1 calc DR U . . .
H10E H 0.9428 0.7920 0.5656 0.296 Uiso 1 1 calc DR U . . .
C103 C 0.8313(17) 0.8359(13) 0.6554(17) 0.185(6) Uani 1 1 d D U . . .
H10F H 0.7658 0.8360 0.6649 0.222 Uiso 1 1 calc R U . . .
H10G H 0.8169 0.8193 0.5997 0.222 Uiso 1 1 calc DR U . . .
C104 C 0.872(2) 0.9099(12) 0.6613(17) 0.198(10) Uani 1 1 d D U . . .
H10H H 0.8209 0.9374 0.6211 0.297 Uiso 1 1 calc R U . . .
H10I H 0.8851 0.9273 0.7158 0.297 Uiso 1 1 calc DR U . . .
H10J H 0.9362 0.9105 0.6505 0.297 Uiso 1 1 calc R U . . .
C105 C 0.8623(18) 0.7185(12) 0.7045(14) 0.176(6) Uani 1 1 d D U . . .
H10K H 0.7952 0.7202 0.7113 0.211 Uiso 1 1 calc DR U . . .
H10L H 0.8487 0.7052 0.6476 0.211 Uiso 1 1 calc DR U . . .
C106 C 0.9244(19) 0.6637(13) 0.7587(15) 0.166(8) Uani 1 1 d D U . . .
H10M H 0.8866 0.6218 0.7443 0.249 Uiso 1 1 calc R U . . .
H10N H 0.9903 0.6593 0.7514 0.249 Uiso 1 1 calc R U . . .
H10O H 0.9366 0.6744 0.8154 0.249 Uiso 1 1 calc R U . . .
C107 C 0.9458(18) 0.8142(14) 0.8000(14) 0.175(6) Uani 1 1 d D U . . .
H10P H 0.9767 0.8587 0.8027 0.210 Uiso 1 1 calc DR U . . .
H10Q H 0.9975 0.7837 0.8365 0.210 Uiso 1 1 calc R U . . .
C108 C 0.845(2) 0.8171(16) 0.8221(16) 0.224(10) Uani 1 1 d D U . . .
H10R H 0.8633 0.8336 0.8777 0.335 Uiso 1 1 calc R U . . .
H10S H 0.7952 0.8469 0.7844 0.335 Uiso 1 1 calc R U . . .
H10T H 0.8159 0.7726 0.8179 0.335 Uiso 1 1 calc DR U . . .

loop_
_atom_site_aniso_label
_atom_site_aniso_U_11
_atom_site_aniso_U_22
_atom_site_aniso_U_33
_atom_site_aniso_U_23
_atom_site_aniso_U_13
_atom_site_aniso_U_12
Ru1 0.0475(5) 0.0255(4) 0.0458(5) 0.0023(4) 0.0267(4) 0.0026(4)
Ru2 0.0631(6) 0.0368(5) 0.0574(6) 0.0083(4) 0.0396(5) 0.0023(4)
Ru3 0.0496(8) 0.0605(9) 0.0395(8) 0.000 0.0217(6) 0.000
Ru4 0.0399(7) 0.0366(7) 0.0570(8) 0.000 0.0259(6) 0.000
Ru5 0.0539(6) 0.0278(4) 0.0449(5) 0.0034(4) 0.0182(4) 0.0036(4)
Ru6 0.0519(8) 0.0382(7) 0.0447(8) 0.000 0.0239(6) 0.000
Ru7 0.0441(8) 0.0500(8) 0.0426(8) 0.000 0.0097(6) 0.000
Ru8 0.0364(7) 0.0316(6) 0.0425(7) 0.000 0.0164(6) 0.000
Ru9 0.0325(6) 0.0369(6) 0.0433(7) 0.000 0.0145(6) 0.000
Cu1 0.0463(11) 0.0538(12) 0.0445(11) 0.000 0.0232(10) 0.000
Cu2 0.0526(11) 0.0308(9) 0.0476(11) 0.000 0.0280(9) 0.000
Cu3 0.0470(11) 0.0424(11) 0.0457(11) 0.000 0.0202(9) 0.000
Cu4 0.0379(10) 0.0380(10) 0.0425(11) 0.000 0.0149(9) 0.000
Cu5 0.0552(9) 0.0297(7) 0.0477(8) -0.0025(6) 0.0196(7) 0.0008(6)
Br1 0.0553(12) 0.1058(17) 0.0659(13) 0.000 0.0219(10) 0.000
Br2 0.1247(19) 0.0327(9) 0.0687(13) 0.000 0.0343(13) 0.000
C1 0.098(11) 0.050(8) 0.098(12) 0.001(8) 0.061(10) 0.020(8)
C2 0.097(11) 0.041(7) 0.066(9) -0.011(7) 0.041(8) -0.014(7)
C3 0.149(14) 0.013(5) 0.089(10) 0.001(6) 0.079(10) 0.006(7)
C4 0.101(12) 0.033(7) 0.160(17) 0.005(9) 0.087(12) -0.014(8)
C5 0.129(15) 0.089(12) 0.063(10) 0.048(9) 0.042(10) 0.034(11)
C6 0.082(13) 0.045(9) 0.061(11) 0.000 0.051(11) 0.000
C7 0.083(15) 0.12(2) 0.040(11) 0.000 0.028(11) 0.000
C8 0.081(11) 0.119(15) 0.067(10) -0.006(10) 0.009(9) -0.043(11)
C9 0.062(10) 0.072(10) 0.122(14) -0.027(10) 0.029(10) -0.016(8)
C10 0.073(14) 0.091(16) 0.060(13) 0.000 0.038(11) 0.000
C21 0.061(8) 0.043(7) 0.090(10) 0.003(7) 0.038(8) 0.021(6)
C22 0.095(11) 0.038(7) 0.097(11) 0.019(7) 0.054(9) 0.028(7)
C23 0.069(9) 0.111(11) 0.072(9) 0.000 0.039(8) 0.000
C24 0.124(14) 0.047(8) 0.059(9) 0.005(7) 0.035(9) 0.010(8)
C25 0.069(10) 0.119(14) 0.067(10) -0.019(10) 0.015(8) -0.037(10)
C26 0.054(10) 0.052(10) 0.037(10) 0.000 0.012(8) 0.000
C27 0.070(9) 0.069(9) 0.054(8) -0.011(7) 0.027(7) 0.005(7)
C28 0.041(10) 0.121(18) 0.046(11) 0.000 0.016(9) 0.000
C29 0.083(11) 0.042(8) 0.101(12) 0.011(8) 0.013(9) -0.011(8)
C30 0.055(8) 0.067(9) 0.058(8) -0.010(7) 0.028(7) -0.013(7)
O1 0.111(8) 0.085(7) 0.132(10) 0.024(7) 0.059(7) 0.058(7)
O2 0.111(8) 0.059(6) 0.093(7) -0.033(6) 0.037(6) -0.020(6)
O3 0.158(8) 0.075(6) 0.123(7) 0.007(6) 0.089(7) -0.002(6)
O4 0.113(9) 0.105(9) 0.200(13) 0.014(9) 0.073(9) -0.041(8)
O5 0.178(12) 0.122(10) 0.100(9) 0.054(8) 0.044(9) 0.023(9)
O6 0.129(12) 0.084(10) 0.101(10) 0.000 0.078(10) 0.000
O7 0.125(12) 0.172(15) 0.078(10) 0.000 0.057(10) 0.000
O8 0.139(11) 0.169(12) 0.114(10) -0.021(9) 0.031(8) -0.084(10)
O9 0.092(8) 0.119(9) 0.151(11) -0.076(9) 0.045(8) -0.039(7)
O10 0.075(9) 0.128(12) 0.117(12) 0.000 0.062(9) 0.000
O21 0.090(7) 0.078(7) 0.103(8) 0.006(6) 0.052(6) 0.033(6)
O22 0.142(10) 0.075(7) 0.135(10) 0.030(7) 0.077(8) 0.042(7)
O23 0.076(11) 0.246(18) 0.107(12) 0.000 0.032(10) 0.000
O24 0.167(11) 0.063(6) 0.065(7) 0.016(5) 0.031(7) 0.019(7)
O25 0.114(10) 0.151(12) 0.161(12) -0.045(10) 0.022(9) -0.059(9)
O26 0.068(8) 0.085(9) 0.059(8) 0.000 0.024(7) 0.000
O27 0.107(8) 0.101(8) 0.100(8) 0.023(7) 0.058(7) -0.023(7)
O28 0.065(9) 0.167(14) 0.079(10) 0.000 0.036(8) 0.000
O29 0.107(9) 0.095(8) 0.158(11) 0.031(8) 0.014(8) -0.049(8)
O30 0.076(7) 0.098(8) 0.091(7) -0.008(6) 0.026(6) -0.043(6)
N1 0.156(7) 0.171(7) 0.173(7) -0.005(5) 0.070(5) 0.005(5)
C101 0.170(8) 0.177(9) 0.169(8) -0.004(7) 0.068(7) 0.000(7)
C102 0.228(15) 0.200(15) 0.177(14) -0.010(13) 0.089(12) 0.000(13)
C103 0.175(9) 0.186(9) 0.190(9) 0.003(7) 0.062(7) 0.007(7)
C104 0.186(14) 0.179(15) 0.222(15) 0.016(13) 0.066(12) 0.017(13)
C105 0.169(8) 0.176(9) 0.182(8) 0.000(7) 0.062(7) -0.006(7)
C106 0.156(13) 0.164(14) 0.184(14) 0.014(12) 0.067(11) -0.013(12)
C107 0.171(8) 0.183(9) 0.181(9) -0.009(7) 0.076(7) 0.013(7)
C108 0.217(15) 0.231(16) 0.235(15) -0.003(13) 0.097(12) 0.019(14)

loop_
_atom_type_symbol
_atom_type_description
_atom_type_scat_dispersion_real
_atom_type_scat_dispersion_imag
_atom_type_scat_source
C C 0.0033 0.0016 'International Tables Vol C Tables 4.2.6.8 and 6.1.1.4'
H H 0.0000 0.0000 'International Tables Vol C Tables 4.2.6.8 and 6.1.1.4'
Br Br -0.2901 2.4595 'International Tables Vol C Tables 4.2.6.8 and 6.1.1.4'
Cu Cu 0.3201 1.2651 'International Tables Vol C Tables 4.2.6.8 and 6.1.1.4'
N N 0.0061 0.0033 'International Tables Vol C Tables 4.2.6.8 and 6.1.1.4'
O O 0.0106 0.0060 'International Tables Vol C Tables 4.2.6.8 and 6.1.1.4'
Ru Ru -1.2594 0.8363 'International Tables Vol C Tables 4.2.6.8 and 6.1.1.4'

loop_
_geom_angle_atom_site_label_1
_geom_angle_atom_site_label_2
_geom_angle_atom_site_label_3
_geom_angle
_geom_angle_site_symmetry_1
_geom_angle_site_symmetry_3
_geom_angle_publ_flag
C2 Ru1 C1 88.4(7) . . ?
C2 Ru1 C3 84.5(6) . . ?
C1 Ru1 C3 85.1(6) . . ?
C2 Ru1 Cu2 69.5(4) . . ?
C1 Ru1 Cu2 68.8(5) . . ?
C3 Ru1 Cu2 143.0(3) . . ?
C2 Ru1 Cu3 69.0(4) . 3_666 ?
C1 Ru1 Cu3 128.4(5) . 3_666 ?
C3 Ru1 Cu3 134.4(5) . 3_666 ?
Cu2 Ru1 Cu3 59.94(5) . 3_666 ?
C2 Ru1 Cu1 128.6(4) . . ?
C1 Ru1 Cu1 70.5(5) . . ?
C3 Ru1 Cu1 136.3(5) . . ?
Cu2 Ru1 Cu1 59.29(5) . . ?
Cu3 Ru1 Cu1 88.02(6) 3_666 . ?
C2 Ru1 Ru2 116.5(4) . . ?
C1 Ru1 Ru2 116.6(5) . . ?
C3 Ru1 Ru2 45.9(3) . . ?
Cu2 Ru1 Ru2 171.11(5) . . ?
Cu3 Ru1 Ru2 114.99(5) 3_666 . ?
Cu1 Ru1 Ru2 114.79(5) . . ?
C2 Ru1 Ru3 175.5(4) . . ?
C1 Ru1 Ru3 92.1(5) . . ?
C3 Ru1 Ru3 91.0(4) . . ?
Cu2 Ru1 Ru3 114.86(4) . . ?
Cu3 Ru1 Ru3 113.98(4) 3_666 . ?
Cu1 Ru1 Ru3 55.64(5) . . ?
Ru2 Ru1 Ru3 59.29(4) . . ?
C2 Ru1 Ru4 90.4(5) . . ?
C1 Ru1 Ru4 174.3(4) . . ?
C3 Ru1 Ru4 89.2(4) . . ?
Cu2 Ru1 Ru4 115.94(5) . . ?
Cu3 Ru1 Ru4 56.08(5) 3_666 . ?
Cu1 Ru1 Ru4 114.40(4) . . ?
Ru2 Ru1 Ru4 59.10(4) . . ?
Ru3 Ru1 Ru4 88.66(4) . . ?
C2 Ru1 Ru1 124.3(4) . 4_565 ?
C1 Ru1 Ru1 126.1(5) . 4_565 ?
C3 Ru1 Ru1 133.7(3) . 4_565 ?
Cu2 Ru1 Ru1 83.33(4) . 4_565 ?
Cu3 Ru1 Ru1 55.35(3) 3_666 4_565 ?
Cu1 Ru1 Ru1 55.62(3) . 4_565 ?
Ru2 Ru1 Ru1 87.80(2) . 4_565 ?
Ru3 Ru1 Ru1 58.67(2) . 4_565 ?
Ru4 Ru1 Ru1 58.84(2) . 4_565 ?
C2 Ru1 H1 134.6(5) . . ?
C1 Ru1 H1 136.5(5) . . ?
C3 Ru1 H1 91.9(3) . . ?
Cu2 Ru1 H1 125.09(12) . . ?
Cu3 Ru1 H1 82.55(14) 3_666 . ?
Cu1 Ru1 H1 82.79(14) . . ?
Ru2 Ru1 H1 46.03(11) . . ?
Ru3 Ru1 H1 44.50(15) . . ?
Ru4 Ru1 H1 44.21(15) . . ?
Ru1 Ru1 H1 41.77(11) 4_565 . ?
C4 Ru2 C5 92.8(8) . . ?
C4 Ru2 C3 86.0(6) . . ?
C5 Ru2 C3 86.5(7) . . ?
C4 Ru2 C6 88.8(6) . . ?
C5 Ru2 C6 90.2(7) . . ?
C3 Ru2 C6 173.7(5) . . ?
C4 Ru2 Ru2 120.0(4) . 4_565 ?
C5 Ru2 Ru2 120.7(6) . 4_565 ?
C3 Ru2 Ru2 138.3(3) . 4_565 ?
C6 Ru2 Ru2 47.9(3) . 4_565 ?
C4 Ru2 Ru1 117.4(6) . . ?
C5 Ru2 Ru1 116.0(5) . . ?
C3 Ru2 Ru1 46.1(3) . . ?
C6 Ru2 Ru1 140.1(3) . . ?
Ru2 Ru2 Ru1 92.20(2) 4_565 . ?
C4 Ru2 Ru4 87.8(6) . . ?
C5 Ru2 Ru4 178.2(5) . . ?
C3 Ru2 Ru4 91.9(4) . . ?
C6 Ru2 Ru4 91.4(5) . . ?
Ru2 Ru2 Ru4 60.27(2) 4_565 . ?
Ru1 Ru2 Ru4 62.34(3) . . ?
C4 Ru2 Ru3 179.4(5) . . ?
C5 Ru2 Ru3 87.4(6) . . ?
C3 Ru2 Ru3 93.4(4) . . ?
C6 Ru2 Ru3 91.8(4) . . ?
Ru2 Ru2 Ru3 60.28(2) 4_565 . ?
Ru1 Ru2 Ru3 61.99(4) . . ?
Ru4 Ru2 Ru3 92.02(4) . . ?
C4 Ru2 H1 133.7(6) . . ?
C5 Ru2 H1 133.2(6) . . ?
C3 Ru2 H1 92.1(4) . . ?
C6 Ru2 H1 94.1(3) . . ?
Ru2 Ru2 H1 46.17(11) 4_565 . ?
Ru1 Ru2 H1 46.03(10) . . ?
Ru4 Ru2 H1 46.04(15) . . ?
Ru3 Ru2 H1 46.02(15) . . ?
C7 Ru3 C8 89.7(7) . 4_565 ?
C7 Ru3 C8 89.7(7) . . ?
C8 Ru3 C8 92.3(12) 4_565 . ?
C7 Ru3 Cu1 158.0(7) . . ?
C8 Ru3 Cu1 75.3(5) 4_565 . ?
C8 Ru3 Cu1 75.3(5) . . ?
C7 Ru3 Ru2 82.5(6) . . ?
C8 Ru3 Ru2 103.7(6) 4_565 . ?
C8 Ru3 Ru2 162.1(6) . . ?
Cu1 Ru3 Ru2 116.29(6) . . ?
C7 Ru3 Ru2 82.5(6) . 4_565 ?
C8 Ru3 Ru2 162.1(6) 4_565 4_565 ?
C8 Ru3 Ru2 103.7(6) . 4_565 ?
Cu1 Ru3 Ru2 116.29(6) . 4_565 ?
Ru2 Ru3 Ru2 59.44(5) . 4_565 ?
C7 Ru3 Ru1 138.2(4) . . ?
C8 Ru3 Ru1 85.3(5) 4_565 . ?
C8 Ru3 Ru1 132.0(5) . . ?
Cu1 Ru3 Ru1 57.72(5) . . ?
Ru2 Ru3 Ru1 58.72(3) . . ?
Ru2 Ru3 Ru1 89.79(5) 4_565 . ?
C7 Ru3 Ru1 138.2(4) . 4_565 ?
C8 Ru3 Ru1 132.0(5) 4_565 4_565 ?
C8 Ru3 Ru1 85.3(5) . 4_565 ?
Cu1 Ru3 Ru1 57.72(5) . 4_565 ?
Ru2 Ru3 Ru1 89.79(5) . 4_565 ?
Ru2 Ru3 Ru1 58.72(3) 4_565 4_565 ?
Ru1 Ru3 Ru1 62.67(4) . 4_565 ?
C7 Ru3 H1 117.8(7) . . ?
C8 Ru3 H1 128.0(6) 4_565 . ?
C8 Ru3 H1 128.0(6) . . ?
Cu1 Ru3 H1 84.21(16) . . ?
Ru2 Ru3 H1 45.69(11) . . ?
Ru2 Ru3 H1 45.69(11) 4_565 . ?
Ru1 Ru3 H1 44.19(10) . . ?
Ru1 Ru3 H1 44.19(10) 4_565 . ?
C9 Ru4 C9 90.5(11) 4_565 . ?
C9 Ru4 C10 90.7(7) 4_565 . ?
C9 Ru4 C10 90.7(7) . . ?
C9 Ru4 Cu3 75.9(5) 4_565 3_666 ?
C9 Ru4 Cu3 75.9(5) . 3_666 ?
C10 Ru4 Cu3 160.8(6) . 3_666 ?
C9 Ru4 Ru2 104.5(6) 4_565 4_565 ?
C9 Ru4 Ru2 162.8(6) . 4_565 ?
C10 Ru4 Ru2 81.1(5) . 4_565 ?
Cu3 Ru4 Ru2 115.29(6) 3_666 4_565 ?
C9 Ru4 Ru2 162.8(6) 4_565 . ?
C9 Ru4 Ru2 104.5(6) . . ?
C10 Ru4 Ru2 81.1(5) . . ?
Cu3 Ru4 Ru2 115.29(6) 3_666 . ?
Ru2 Ru4 Ru2 59.46(5) 4_565 . ?
C9 Ru4 Ru1 86.3(5) 4_565 4_565 ?
C9 Ru4 Ru1 132.1(5) . 4_565 ?
C10 Ru4 Ru1 137.1(4) . 4_565 ?
Cu3 Ru4 Ru1 56.91(4) 3_666 4_565 ?
Ru2 Ru4 Ru1 58.56(3) 4_565 4_565 ?
Ru2 Ru4 Ru1 89.52(5) . 4_565 ?
C9 Ru4 Ru1 132.1(5) 4_565 . ?
C9 Ru4 Ru1 86.3(5) . . ?
C10 Ru4 Ru1 137.1(4) . . ?
Cu3 Ru4 Ru1 56.91(4) 3_666 . ?
Ru2 Ru4 Ru1 89.52(5) 4_565 . ?
Ru2 Ru4 Ru1 58.56(3) . . ?
Ru1 Ru4 Ru1 62.32(4) 4_565 . ?
C9 Ru4 H1 128.8(5) 4_565 . ?
C9 Ru4 H1 128.8(5) . . ?
C10 Ru4 H1 116.2(7) . . ?
Cu3 Ru4 H1 83.00(16) 3_666 . ?
Ru2 Ru4 H1 45.71(11) 4_565 . ?
Ru2 Ru4 H1 45.71(11) . . ?
Ru1 Ru4 H1 43.90(10) 4_565 . ?
Ru1 Ru4 H1 43.90(10) . . ?
C22 Ru5 C29 91.2(7) . . ?
C22 Ru5 C24 89.8(6) . . ?
C29 Ru5 C24 88.9(7) . . ?
C22 Ru5 Cu5 75.3(5) . . ?
C29 Ru5 Cu5 78.3(5) . . ?
C24 Ru5 Cu5 160.0(4) . . ?
C22 Ru5 Ru7 105.3(5) . . ?
C29 Ru5 Ru7 160.3(5) . . ?
C24 Ru5 Ru7 80.8(5) . . ?
Cu5 Ru5 Ru7 115.66(5) . . ?
C22 Ru5 Ru6 164.0(5) . . ?
C29 Ru5 Ru6 102.2(5) . . ?
C24 Ru5 Ru6 81.9(4) . . ?
Cu5 Ru5 Ru6 115.62(5) . . ?
Ru7 Ru5 Ru6 59.91(4) . . ?
C22 Ru5 Ru8 131.6(4) . . ?
C29 Ru5 Ru8 86.8(4) . . ?
C24 Ru5 Ru8 138.4(5) . . ?
Cu5 Ru5 Ru8 56.96(4) . . ?
Ru7 Ru5 Ru8 89.80(3) . . ?
Ru6 Ru5 Ru8 58.80(4) . . ?
C22 Ru5 Ru9 86.7(4) . . ?
C29 Ru5 Ru9 134.3(5) . . ?
C24 Ru5 Ru9 136.6(5) . . ?
Cu5 Ru5 Ru9 57.06(4) . . ?
Ru7 Ru5 Ru9 58.77(4) . . ?
Ru6 Ru5 Ru9 89.92(3) . . ?
Ru8 Ru5 Ru9 62.20(3) . . ?
C22 Ru5 H2 129.5(4) . . ?
C29 Ru5 H2 128.7(5) . . ?
C24 Ru5 H2 116.5(4) . . ?
Cu5 Ru5 H2 83.49(15) . . ?
Ru7 Ru5 H2 45.80(15) . . ?
Ru6 Ru5 H2 45.87(15) . . ?
Ru8 Ru5 H2 44.07(15) . . ?
Ru9 Ru5 H2 44.11(15) . . ?
C27 Ru6 C27 94.3(8) . 4_575 ?
C27 Ru6 C28 86.2(5) . . ?
C27 Ru6 C28 86.2(5) 4_575 . ?
C27 Ru6 C26 89.3(5) . . ?
C27 Ru6 C26 89.3(5) 4_575 . ?
C28 Ru6 C26 173.5(7) . . ?
C27 Ru6 Ru8 116.1(4) . . ?
C27 Ru6 Ru8 116.1(4) 4_575 . ?
C28 Ru6 Ru8 45.9(5) . . ?
C26 Ru6 Ru8 140.6(5) . . ?
C27 Ru6 Ru7 120.3(4) . . ?
C27 Ru6 Ru7 120.3(4) 4_575 . ?
C28 Ru6 Ru7 137.7(5) . . ?
C26 Ru6 Ru7 48.8(5) . . ?
Ru8 Ru6 Ru7 91.77(5) . . ?
C27 Ru6 Ru5 86.9(4) . . ?
C27 Ru6 Ru5 178.2(4) 4_575 . ?
C28 Ru6 Ru5 92.5(4) . . ?
C26 Ru6 Ru5 92.0(3) . . ?
Ru8 Ru6 Ru5 62.09(3) . . ?
Ru7 Ru6 Ru5 60.00(3) . . ?
C27 Ru6 Ru5 178.2(4) . 4_575 ?
C27 Ru6 Ru5 86.9(4) 4_575 4_575 ?
C28 Ru6 Ru5 92.5(4) . 4_575 ?
C26 Ru6 Ru5 92.0(3) . 4_575 ?
Ru8 Ru6 Ru5 62.09(3) . 4_575 ?
Ru7 Ru6 Ru5 60.00(3) . 4_575 ?
Ru5 Ru6 Ru5 91.83(5) . 4_575 ?
C27 Ru6 H2 132.7(4) . . ?
C27 Ru6 H2 132.7(4) 4_575 . ?
C28 Ru6 H2 91.8(5) . . ?
C26 Ru6 H2 94.7(5) . . ?
Ru8 Ru6 H2 45.93(15) . . ?
Ru7 Ru6 H2 45.85(15) . . ?
Ru5 Ru6 H2 45.94(3) . . ?
Ru5 Ru6 H2 45.94(3) 4_575 . ?
C25 Ru7 C25 90.6(12) 4_575 . ?
C25 Ru7 C23 86.5(7) 4_575 . ?
C25 Ru7 C23 86.5(7) . . ?
C25 Ru7 C26 90.1(6) 4_575 . ?
C25 Ru7 C26 90.1(6) . . ?
C23 Ru7 C26 175.2(8) . . ?
C25 Ru7 Ru9 117.5(5) 4_575 . ?
C25 Ru7 Ru9 117.5(5) . . ?
C23 Ru7 Ru9 45.9(6) . . ?
C26 Ru7 Ru9 138.9(5) . . ?
C25 Ru7 Ru6 120.9(6) 4_575 . ?
C25 Ru7 Ru6 120.9(6) . . ?
C23 Ru7 Ru6 137.9(7) . . ?
C26 Ru7 Ru6 46.9(5) . . ?
Ru9 Ru7 Ru6 92.04(5) . . ?
C25 Ru7 Ru5 88.7(6) 4_575 . ?
C25 Ru7 Ru5 179.0(6) . . ?
C23 Ru7 Ru5 92.6(5) . . ?
C26 Ru7 Ru5 90.7(3) . . ?
Ru9 Ru7 Ru5 62.21(3) . . ?
Ru6 Ru7 Ru5 60.09(3) . . ?
C25 Ru7 Ru5 179.0(6) 4_575 4_575 ?
C25 Ru7 Ru5 88.7(6) . 4_575 ?
C23 Ru7 Ru5 92.6(5) . 4_575 ?
C26 Ru7 Ru5 90.7(3) . 4_575 ?
Ru9 Ru7 Ru5 62.21(3) . 4_575 ?
Ru6 Ru7 Ru5 60.09(3) . 4_575 ?
Ru5 Ru7 Ru5 91.93(5) . 4_575 ?
C25 Ru7 H2 134.6(6) 4_575 . ?
C25 Ru7 H2 134.6(6) . . ?
C23 Ru7 H2 92.0(7) . . ?
C26 Ru7 H2 92.8(5) . . ?
Ru9 Ru7 H2 46.06(15) . . ?
Ru6 Ru7 H2 45.98(15) . . ?
Ru5 Ru7 H2 45.99(3) . . ?
Ru5 Ru7 H2 45.99(3) 4_575 . ?
C30 Ru8 C30 91.2(9) . 4_575 ?
C30 Ru8 C28 85.8(5) . . ?
C30 Ru8 C28 85.8(5) 4_575 . ?
C30 Ru8 Cu4 67.9(4) . . ?
C30 Ru8 Cu4 67.9(4) 4_575 . ?
C28 Ru8 Cu4 141.5(5) . . ?
C30 Ru8 Cu5 127.7(4) . 4_575 ?
C30 Ru8 Cu5 67.5(4) 4_575 4_575 ?
C28 Ru8 Cu5 135.53(8) . 4_575 ?
Cu4 Ru8 Cu5 59.81(4) . 4_575 ?
C30 Ru8 Cu5 67.5(4) . . ?
C30 Ru8 Cu5 127.7(4) 4_575 . ?
C28 Ru8 Cu5 135.53(8) . . ?
Cu4 Ru8 Cu5 59.81(4) . . ?
Cu5 Ru8 Cu5 88.04(7) 4_575 . ?
C30 Ru8 Ru6 116.9(4) . . ?
C30 Ru8 Ru6 116.9(4) 4_575 . ?
C28 Ru8 Ru6 46.4(5) . . ?
Cu4 Ru8 Ru6 172.16(7) . . ?
Cu5 Ru8 Ru6 115.34(5) 4_575 . ?
Cu5 Ru8 Ru6 115.34(5) . . ?
C30 Ru8 Ru5 175.9(4) . 4_575 ?
C30 Ru8 Ru5 90.0(4) 4_575 4_575 ?
C28 Ru8 Ru5 90.4(4) . 4_575 ?
Cu4 Ru8 Ru5 116.13(4) . 4_575 ?
Cu5 Ru8 Ru5 56.37(4) 4_575 4_575 ?
Cu5 Ru8 Ru5 114.56(5) . 4_575 ?
Ru6 Ru8 Ru5 59.11(3) . 4_575 ?
C30 Ru8 Ru5 90.0(4) . . ?
C30 Ru8 Ru5 175.9(4) 4_575 . ?
C28 Ru8 Ru5 90.4(4) . . ?
Cu4 Ru8 Ru5 116.13(4) . . ?
Cu5 Ru8 Ru5 114.56(5) 4_575 . ?
Cu5 Ru8 Ru5 56.37(4) . . ?
Ru6 Ru8 Ru5 59.11(3) . . ?
Ru5 Ru8 Ru5 88.46(5) 4_575 . ?
C30 Ru8 Ru9 123.2(4) . . ?
C30 Ru8 Ru9 123.2(4) 4_575 . ?
C28 Ru8 Ru9 134.6(5) . . ?
Cu4 Ru8 Ru9 83.95(6) . . ?
Cu5 Ru8 Ru9 55.66(4) 4_575 . ?
Cu5 Ru8 Ru9 55.66(4) . . ?
Ru6 Ru8 Ru9 88.20(5) . . ?
Ru5 Ru8 Ru9 58.96(3) 4_575 . ?
Ru5 Ru8 Ru9 58.96(3) . . ?
C30 Ru8 H2 134.3(4) . . ?
C30 Ru8 H2 134.3(4) 4_575 . ?
C28 Ru8 H2 92.4(5) . . ?
Cu4 Ru8 H2 126.09(16) . . ?
Cu5 Ru8 H2 83.16(12) 4_575 . ?
Cu5 Ru8 H2 83.16(12) . . ?
Ru6 Ru8 H2 46.06(15) . . ?
Ru5 Ru8 H2 44.26(2) 4_575 . ?
Ru5 Ru8 H2 44.26(3) . . ?
Ru9 Ru8 H2 42.14(15) . . ?
C21 Ru9 C21 91.4(8) . 4_575 ?
C21 Ru9 C23 84.3(6) . . ?
C21 Ru9 C23 84.3(6) 4_575 . ?
C21 Ru9 Cu4 69.5(4) . 3_675 ?
C21 Ru9 Cu4 69.5(4) 4_575 3_675 ?
C23 Ru9 Cu4 141.6(6) . 3_675 ?
C21 Ru9 Cu5 68.6(4) . . ?
C21 Ru9 Cu5 128.8(4) 4_575 . ?
C23 Ru9 Cu5 135.69(8) . . ?
Cu4 Ru9 Cu5 59.49(4) 3_675 . ?
C21 Ru9 Cu5 128.8(4) . 4_575 ?
C21 Ru9 Cu5 68.6(4) 4_575 4_575 ?
C23 Ru9 Cu5 135.69(8) . 4_575 ?
Cu4 Ru9 Cu5 59.49(4) 3_675 4_575 ?
Cu5 Ru9 Cu5 87.78(7) . 4_575 ?
C21 Ru9 Ru7 116.0(4) . . ?
C21 Ru9 Ru7 116.0(4) 4_575 . ?
C23 Ru9 Ru7 47.0(6) . . ?
Cu4 Ru9 Ru7 171.33(7) 3_675 . ?
Cu5 Ru9 Ru7 115.13(5) . . ?
Cu5 Ru9 Ru7 115.13(5) 4_575 . ?
C21 Ru9 Ru5 174.8(4) . 4_575 ?
C21 Ru9 Ru5 89.9(4) 4_575 4_575 ?
C23 Ru9 Ru5 90.9(4) . 4_575 ?
Cu4 Ru9 Ru5 115.69(4) 3_675 4_575 ?
Cu5 Ru9 Ru5 114.25(5) . 4_575 ?
Cu5 Ru9 Ru5 56.27(4) 4_575 4_575 ?
Ru7 Ru9 Ru5 59.02(3) . 4_575 ?
C21 Ru9 Ru5 89.9(4) . . ?
C21 Ru9 Ru5 174.8(4) 4_575 . ?
C23 Ru9 Ru5 90.9(4) . . ?
Cu4 Ru9 Ru5 115.69(4) 3_675 . ?
Cu5 Ru9 Ru5 56.27(4) . . ?
Cu5 Ru9 Ru5 114.25(5) 4_575 . ?
Ru7 Ru9 Ru5 59.02(3) . . ?
Ru5 Ru9 Ru5 88.33(5) 4_575 . ?
C21 Ru9 Ru8 124.0(4) . . ?
C21 Ru9 Ru8 124.0(4) 4_575 . ?
C23 Ru9 Ru8 135.0(6) . . ?
Cu4 Ru9 Ru8 83.34(6) 3_675 . ?
Cu5 Ru9 Ru8 55.46(4) . . ?
Cu5 Ru9 Ru8 55.46(4) 4_575 . ?
Ru7 Ru9 Ru8 87.99(5) . . ?
Ru5 Ru9 Ru8 58.84(3) 4_575 . ?
Ru5 Ru9 Ru8 58.84(3) . . ?
C21 Ru9 H2 134.1(4) . . ?
C21 Ru9 H2 134.1(4) 4_575 . ?
C23 Ru9 H2 93.0(6) . . ?
Cu4 Ru9 H2 125.38(16) 3_675 . ?
Cu5 Ru9 H2 82.93(12) . . ?
Cu5 Ru9 H2 82.93(11) 4_575 . ?
Ru7 Ru9 H2 45.95(15) . . ?
Ru5 Ru9 H2 44.19(2) 4_575 . ?
Ru5 Ru9 H2 44.19(2) . . ?
Ru8 Ru9 H2 42.04(15) . . ?
Br1 Cu1 Cu2 104.99(8) . 3_666 ?
Br1 Cu1 Cu2 104.99(8) . . ?
Cu2 Cu1 Cu2 55.58(8) 3_666 . ?
Br1 Cu1 Ru3 122.57(10) . . ?
Cu2 Cu1 Ru3 125.01(7) 3_666 . ?
Cu2 Cu1 Ru3 125.01(7) . . ?
Br1 Cu1 Ru1 145.43(3) . . ?
Cu2 Cu1 Ru1 90.18(7) 3_666 . ?
Cu2 Cu1 Ru1 58.44(4) . . ?
Ru3 Cu1 Ru1 66.65(5) . . ?
Br1 Cu1 Ru1 145.43(3) . 4_565 ?
Cu2 Cu1 Ru1 58.44(4) 3_666 4_565 ?
Cu2 Cu1 Ru1 90.18(7) . 4_565 ?
Ru3 Cu1 Ru1 66.65(5) . 4_565 ?
Ru1 Cu1 Ru1 68.76(6) . 4_565 ?
Br1 Cu1 Cu3 53.32(8) . . ?
Cu2 Cu1 Cu3 58.41(5) 3_666 . ?
Cu2 Cu1 Cu3 58.41(5) . . ?
Ru3 Cu1 Cu3 175.89(10) . . ?
Ru1 Cu1 Cu3 116.57(7) . . ?
Ru1 Cu1 Cu3 116.57(7) 4_565 . ?
Cu2 Cu2 Ru1 96.67(4) 3_666 2_656 ?
Cu2 Cu2 Ru1 96.67(4) 3_666 . ?
Ru1 Cu2 Ru1 166.66(8) 2_656 . ?
Cu2 Cu2 Cu1 62.21(4) 3_666 . ?
Ru1 Cu2 Cu1 125.01(5) 2_656 . ?
Ru1 Cu2 Cu1 62.27(4) . . ?
Cu2 Cu2 Cu1 62.21(4) 3_666 3_666 ?
Ru1 Cu2 Cu1 62.27(4) 2_656 3_666 ?
Ru1 Cu2 Cu1 125.00(5) . 3_666 ?
Cu1 Cu2 Cu1 124.42(8) . 3_666 ?
Cu2 Cu2 Cu3 62.40(4) 3_666 3_666 ?
Ru1 Cu2 Cu3 125.70(5) 2_656 3_666 ?
Ru1 Cu2 Cu3 61.58(4) . 3_666 ?
Cu1 Cu2 Cu3 90.57(6) . 3_666 ?
Cu1 Cu2 Cu3 63.77(6) 3_666 3_666 ?
Cu2 Cu2 Cu3 62.40(4) 3_666 . ?
Ru1 Cu2 Cu3 61.58(4) 2_656 . ?
Ru1 Cu2 Cu3 125.70(5) . . ?
Cu1 Cu2 Cu3 63.77(6) . . ?
Cu1 Cu2 Cu3 90.57(6) 3_666 . ?
Cu3 Cu2 Cu3 124.80(8) 3_666 . ?
Br1 Cu3 Cu2 104.56(8) . 3_666 ?
Br1 Cu3 Cu2 104.56(8) . . ?
Cu2 Cu3 Cu2 55.20(8) 3_666 . ?
Br1 Cu3 Ru4 122.71(10) . 3_666 ?
Cu2 Cu3 Ru4 125.39(7) 3_666 3_666 ?
Cu2 Cu3 Ru4 125.39(7) . 3_666 ?
Br1 Cu3 Ru1 145.11(3) . 2_656 ?
Cu2 Cu3 Ru1 90.22(7) 3_666 2_656 ?
Cu2 Cu3 Ru1 58.48(4) . 2_656 ?
Ru4 Cu3 Ru1 67.01(5) 3_666 2_656 ?
Br1 Cu3 Ru1 145.11(3) . 3_666 ?
Cu2 Cu3 Ru1 58.48(4) 3_666 3_666 ?
Cu2 Cu3 Ru1 90.23(7) . 3_666 ?
Ru4 Cu3 Ru1 67.01(5) 3_666 3_666 ?
Ru1 Cu3 Ru1 69.30(6) 2_656 3_666 ?
Br1 Cu3 Cu1 53.41(8) . . ?
Cu2 Cu3 Cu1 57.82(5) 3_666 . ?
Cu2 Cu3 Cu1 57.82(5) . . ?
Ru4 Cu3 Cu1 176.12(10) 3_666 . ?
Ru1 Cu3 Cu1 116.01(7) 2_656 . ?
Ru1 Cu3 Cu1 116.01(7) 3_666 . ?
Cu4 Cu4 Ru9 96.96(10) 3_675 3_675 ?
Cu4 Cu4 Ru8 95.75(10) 3_675 . ?
Ru9 Cu4 Ru8 167.29(9) 3_675 . ?
Cu4 Cu4 Cu5 62.55(6) 3_675 2_655 ?
Ru9 Cu4 Cu5 61.63(5) 3_675 2_655 ?
Ru8 Cu4 Cu5 125.34(6) . 2_655 ?
Cu4 Cu4 Cu5 62.55(6) 3_675 3_675 ?
Ru9 Cu4 Cu5 61.63(5) 3_675 3_675 ?
Ru8 Cu4 Cu5 125.34(6) . 3_675 ?
Cu5 Cu4 Cu5 90.15(8) 2_655 3_675 ?
Cu4 Cu4 Cu5 61.96(6) 3_675 . ?
Ru9 Cu4 Cu5 125.81(6) 3_675 . ?
Ru8 Cu4 Cu5 61.16(5) . . ?
Cu5 Cu4 Cu5 64.49(6) 2_655 . ?
Cu5 Cu4 Cu5 124.51(7) 3_675 . ?
Cu4 Cu4 Cu5 61.97(6) 3_675 4_575 ?
Ru9 Cu4 Cu5 125.81(6) 3_675 4_575 ?
Ru8 Cu4 Cu5 61.16(5) . 4_575 ?
Cu5 Cu4 Cu5 124.51(7) 2_655 4_575 ?
Cu5 Cu4 Cu5 64.49(6) 3_675 4_575 ?
Cu5 Cu4 Cu5 89.54(8) . 4_575 ?
Br2 Cu5 Cu4 103.74(6) . 3_675 ?
Br2 Cu5 Cu4 103.31(6) . . ?
Cu4 Cu5 Cu4 55.49(7) 3_675 . ?
Br2 Cu5 Ru5 123.61(6) . . ?
Cu4 Cu5 Ru5 125.46(7) 3_675 . ?
Cu4 Cu5 Ru5 125.64(6) . . ?
Br2 Cu5 Ru8 145.16(7) . . ?
Cu4 Cu5 Ru8 90.41(5) 3_675 . ?
Cu4 Cu5 Ru8 59.03(5) . . ?
Ru5 Cu5 Ru8 66.67(4) . . ?
Br2 Cu5 Ru9 145.35(7) . . ?
Cu4 Cu5 Ru9 58.88(5) 3_675 . ?
Cu4 Cu5 Ru9 90.83(5) . . ?
Ru5 Cu5 Ru9 66.67(4) . . ?
Ru8 Cu5 Ru9 68.88(4) . . ?
Br2 Cu5 Cu5 52.39(4) . 2_655 ?
Cu4 Cu5 Cu5 58.00(5) 3_675 2_655 ?
Cu4 Cu5 Cu5 57.52(5) . 2_655 ?
Ru5 Cu5 Cu5 175.99(3) . 2_655 ?
Ru8 Cu5 Cu5 116.29(6) . 2_655 ?
Ru9 Cu5 Cu5 116.62(6) . 2_655 ?
Cu3 Br1 Cu1 73.27(9) . . ?
Cu5 Br2 Cu5 75.22(9) 2_655 . ?
O1 C1 Ru1 170.0(14) . . ?
O2 C2 Ru1 168.3(13) . . ?
O3 C3 Ru2 137.8(11) . . ?
O3 C3 Ru1 133.9(11) . . ?
Ru2 C3 Ru1 88.0(4) . . ?
O4 C4 Ru2 175.6(14) . . ?
O5 C5 Ru2 176.2(19) . . ?
O6 C6 Ru2 137.7(3) . . ?
O6 C6 Ru2 137.7(3) . 4_565 ?
Ru2 C6 Ru2 84.2(6) . 4_565 ?
O7 C7 Ru3 176(2) . . ?
O8 C8 Ru3 174.9(17) . . ?
O9 C9 Ru4 173.0(16) . . ?
O10 C10 Ru4 171(2) . . ?
O21 C21 Ru9 167.7(13) . . ?
O22 C22 Ru5 174.1(13) . . ?
O23 C23 Ru9 135.8(19) . . ?
O23 C23 Ru7 137(2) . . ?
Ru9 C23 Ru7 87.1(8) . . ?
O24 C24 Ru5 178.7(14) . . ?
O25 C25 Ru7 175.0(17) . . ?
O26 C26 Ru6 140.0(15) . . ?
O26 C26 Ru7 135.7(14) . . ?
Ru6 C26 Ru7 84.3(6) . . ?
O27 C27 Ru6 175.4(13) . . ?
O28 C28 Ru8 136.1(16) . . ?
O28 C28 Ru6 136.2(15) . . ?
Ru8 C28 Ru6 87.7(7) . . ?
O29 C29 Ru5 175.9(15) . . ?
O30 C30 Ru8 167.8(12) . . ?
C107 N1 C101 101.6(19) . . ?
C107 N1 C103 113(2) . . ?
C101 N1 C103 106(2) . . ?
C107 N1 C105 116(2) . . ?
C101 N1 C105 108(2) . . ?
C103 N1 C105 111(2) . . ?
N1 C101 C102 119(2) . . ?
N1 C101 H10A 107.6 . . ?
C102 C101 H10A 107.6 . . ?
N1 C101 H10B 107.6 . . ?
C102 C101 H10B 107.6 . . ?
H10A C101 H10B 107.1 . . ?
C101 C102 H10C 109.5 . . ?
C101 C102 H10D 109.5 . . ?
H10C C102 H10D 109.5 . . ?
C101 C102 H10E 109.5 . . ?
H10C C102 H10E 109.5 . . ?
H10D C102 H10E 109.5 . . ?
N1 C103 C104 114(2) . . ?
N1 C103 H10F 108.7 . . ?
C104 C103 H10F 108.7 . . ?
N1 C103 H10G 108.7 . . ?
C104 C103 H10G 108.7 . . ?
H10F C103 H10G 107.6 . . ?
C103 C104 H10H 109.5 . . ?
C103 C104 H10I 109.5 . . ?
H10H C104 H10I 109.5 . . ?
C103 C104 H10J 109.5 . . ?
H10H C104 H10J 109.5 . . ?
H10I C104 H10J 109.5 . . ?
C106 C105 N1 119(2) . . ?
C106 C105 H10K 107.5 . . ?
N1 C105 H10K 107.5 . . ?
C106 C105 H10L 107.5 . . ?
N1 C105 H10L 107.5 . . ?
H10K C105 H10L 107.0 . . ?
C105 C106 H10M 109.5 . . ?
C105 C106 H10N 109.5 . . ?
H10M C106 H10N 109.5 . . ?
C105 C106 H10O 109.5 . . ?
H10M C106 H10O 109.5 . . ?
H10N C106 H10O 109.5 . . ?
N1 C107 C108 102.2(19) . . ?
N1 C107 H10P 111.3 . . ?
C108 C107 H10P 111.3 . . ?
N1 C107 H10Q 111.3 . . ?
C108 C107 H10Q 111.3 . . ?
H10P C107 H10Q 109.2 . . ?
C107 C108 H10R 109.5 . . ?
C107 C108 H10S 109.5 . . ?
H10R C108 H10S 109.5 . . ?
C107 C108 H10T 109.5 . . ?
H10R C108 H10T 109.5 . . ?
H10S C108 H10T 109.5 . . ?

loop_
_geom_bond_atom_site_label_1
_geom_bond_atom_site_label_2
_geom_bond_distance
_geom_bond_site_symmetry_2
_geom_bond_publ_flag
Ru1 C2 1.888(14) . ?
Ru1 C1 1.889(14) . ?
Ru1 C3 2.047(12) . ?
Ru1 Cu2 2.6001(8) . ?
Ru1 Cu3 2.6826(18) 3_666 ?
Ru1 Cu1 2.7009(18) . ?
Ru1 Ru2 2.8394(12) . ?
Ru1 Ru3 2.9331(15) . ?
Ru1 Ru4 2.9475(13) . ?
Ru1 Ru1 3.0504(16) 4_565 ?
Ru1 H1 2.045(4) . ?
Ru2 C4 1.872(15) . ?
Ru2 C5 1.901(14) . ?
Ru2 C3 2.040(11) . ?
Ru2 C6 2.112(12) . ?
Ru2 Ru2 2.8321(18) 4_565 ?
Ru2 Ru4 2.8554(16) . ?
Ru2 Ru3 2.8565(15) . ?
Ru2 H1 2.045(4) . ?
Ru3 C7 1.840(19) . ?
Ru3 C8 1.866(17) 4_565 ?
Ru3 C8 1.866(17) . ?
Ru3 Cu1 2.637(2) . ?
Ru3 Ru2 2.8565(15) 4_565 ?
Ru3 Ru1 2.9331(15) 4_565 ?
Ru3 H1 2.056(5) . ?
Ru4 C9 1.901(16) 4_565 ?
Ru4 C9 1.901(16) . ?
Ru4 C10 1.92(2) . ?
Ru4 Cu3 2.657(2) 3_666 ?
Ru4 Ru2 2.8554(16) 4_565 ?
Ru4 Ru1 2.9475(13) 4_565 ?
Ru4 H1 2.056(5) . ?
Ru5 C22 1.868(13) . ?
Ru5 C29 1.889(15) . ?
Ru5 C24 1.892(15) . ?
Ru5 Cu5 2.6672(17) . ?
Ru5 Ru7 2.8539(13) . ?
Ru5 Ru6 2.8564(12) . ?
Ru5 Ru8 2.9414(12) . ?
Ru5 Ru9 2.9449(12) . ?
Ru5 H2 2.0537(9) . ?
Ru6 C27 1.904(15) . ?
Ru6 C27 1.904(15) 4_575 ?
Ru6 C28 2.062(19) . ?
Ru6 C26 2.091(17) . ?
Ru6 Ru8 2.8471(18) . ?
Ru6 Ru7 2.851(2) . ?
Ru6 Ru5 2.8564(12) 4_575 ?
Ru6 H2 2.051(5) . ?
Ru7 C25 1.843(16) 4_575 ?
Ru7 C25 1.843(16) . ?
Ru7 C23 2.09(2) . ?
Ru7 C26 2.157(17) . ?
Ru7 Ru9 2.8462(18) . ?
Ru7 Ru5 2.8539(13) 4_575 ?
Ru7 H2 2.047(5) . ?
Ru8 C30 1.869(13) . ?
Ru8 C30 1.869(13) 4_575 ?
Ru8 C28 2.046(18) . ?
Ru8 Cu4 2.628(2) . ?
Ru8 Cu5 2.6851(16) 4_575 ?
Ru8 Cu5 2.6851(16) . ?
Ru8 Ru5 2.9414(12) 4_575 ?
Ru8 Ru9 3.0406(17) . ?
Ru8 H2 2.047(5) . ?
Ru9 C21 1.888(12) . ?
Ru9 C21 1.889(12) 4_575 ?
Ru9 C23 2.05(2) . ?
Ru9 Cu4 2.618(2) 3_675 ?
Ru9 Cu5 2.6914(16) . ?
Ru9 Cu5 2.6914(16) 4_575 ?
Ru9 Ru5 2.9449(12) 4_575 ?
Ru9 H2 2.051(5) . ?
Cu1 Br1 2.331(3) . ?
Cu1 Cu2 2.623(2) 3_666 ?
Cu1 Cu2 2.623(2) . ?
Cu1 Ru1 2.7009(18) 4_565 ?
Cu1 Cu3 2.780(3) . ?
Cu2 Cu2 2.446(3) 3_666 ?
Cu2 Ru1 2.6001(8) 2_656 ?
Cu2 Cu1 2.623(2) 3_666 ?
Cu2 Cu3 2.6401(19) 3_666 ?
Cu2 Cu3 2.6401(19) . ?
Cu3 Br1 2.328(3) . ?
Cu3 Cu2 2.6401(19) 3_666 ?
Cu3 Ru4 2.657(2) 3_666 ?
Cu3 Ru1 2.6826(18) 2_656 ?
Cu3 Ru1 2.6826(18) 3_666 ?
Cu4 Cu4 2.460(4) 3_675 ?
Cu4 Ru9 2.618(2) 3_675 ?
Cu4 Cu5 2.6353(18) 2_655 ?
Cu4 Cu5 2.6353(18) 3_675 ?
Cu4 Cu5 2.6493(19) . ?
Cu4 Cu5 2.6494(19) 4_575 ?
Cu5 Br2 2.3101(19) . ?
Cu5 Cu4 2.6351(18) 3_675 ?
Cu5 Cu5 2.819(3) 2_655 ?
Br2 Cu5 2.3100(19) 2_655 ?
C1 O1 1.123(16) . ?
C2 O2 1.113(15) . ?
C3 O3 1.159(15) . ?
C4 O4 1.101(17) . ?
C5 O5 1.113(17) . ?
C6 O6 1.176(19) . ?
C6 Ru2 2.112(12) 4_565 ?
C7 O7 1.16(2) . ?
C8 O8 1.147(19) . ?
C9 O9 1.117(17) . ?
C10 O10 1.12(2) . ?
C21 O21 1.120(14) . ?
C22 O22 1.141(15) . ?
C23 O23 1.15(3) . ?
C24 O24 1.151(16) . ?
C25 O25 1.161(18) . ?
C26 O26 1.150(19) . ?
C27 O27 1.146(16) . ?
C28 O28 1.17(2) . ?
C29 O29 1.127(16) . ?
C30 O30 1.167(14) . ?
N1 C107 1.460(17) . ?
N1 C101 1.466(17) . ?
N1 C103 1.485(17) . ?
N1 C105 1.488(17) . ?
C101 C102 1.556(17) . ?
C101 H10A 0.9700 . ?
C101 H10B 0.9700 . ?
C102 H10C 0.9600 . ?
C102 H10D 0.9600 . ?
C102 H10E 0.9600 . ?
C103 C104 1.556(18) . ?
C103 H10F 0.9700 . ?
C103 H10G 0.9700 . ?
C104 H10H 0.9600 . ?
C104 H10I 0.9600 . ?
C104 H10J 0.9600 . ?
C105 C106 1.483(17) . ?
C105 H10K 0.9700 . ?
C105 H10L 0.9700 . ?
C106 H10M 0.9600 . ?
C106 H10N 0.9600 . ?
C106 H10O 0.9600 . ?
C107 C108 1.560(17) . ?
C107 H10P 0.9700 . ?
C107 H10Q 0.9700 . ?
C108 H10R 0.9600 . ?
C108 H10S 0.9600 . ?
C108 H10T 0.9600 . ?
